data_7713290
loop_
_publ_author_name
'Pan, Xue-Wei'
'Li, Qing-Qing'
'Zhai, Lu'
'Zhang, Jin'
'Liu, Wen-Long'
'Ren, Xiao-Ming'

_publ_section_title
;
 Organic-inorganic haloargentate hybrids of
 [Me-dabco]Ag<sub>2</sub>X<sub>3</sub> (X = I or Br) with halide ions
 manipulating the crystal structure, phase transition, and dielectric
 behavior.
;
_journal_name_full 'Dalton transactions (Cambridge, England : 2003)'
_journal_paper_doi 10.1039/d3dt01366a
_journal_year 2023
_chemical_formula_moiety 'C14 H30 Ag4 I6 N4'
_chemical_formula_sum 'C14 H30 Ag4 I6 N4'
_chemical_formula_weight 1447.30
_space_group_crystal_system cubic
_space_group_IT_number 205
_space_group_name_Hall '-P 2ac 2ab 3'
_space_group_name_H-M_alt 'P a -3'
_atom_sites_solution_hydrogens geom
_atom_sites_solution_primary dual
_audit_creation_date 2023-03-25
_audit_creation_method
;
Olex2 1.5
(compiled 2022.04.07 svn.rca3783a0 for OlexSys, GUI svn.r6498)
;
_audit_update_record
;
2023-03-27 deposited with the CCDC.	2023-06-12 downloaded from the CCDC.
;
_cell_angle_alpha 90
_cell_angle_beta 90
_cell_angle_gamma 90
_cell_formula_units_Z 4
_cell_length_a 14.5961(3)
_cell_length_b 14.5961(3)
_cell_length_c 14.5961(3)
_cell_measurement_reflns_used 6081
_cell_measurement_temperature 273.00
_cell_measurement_theta_max 26.340
_cell_measurement_theta_min 3.120
_cell_volume 3109.64(11)
_computing_cell_refinement 'SAINT V8.40A (Bruker, 2019)'
_computing_data_collection 'Bruker D8 Venture diffractrometer'
_computing_data_reduction 'SAINT V8.40A (Bruker, 2019)'
_computing_molecular_graphics 'Olex2 1.5 (Dolomanov et al., 2009)'
_computing_publication_material 'Olex2 1.5 (Dolomanov et al., 2009)'
_computing_structure_refinement 'SHELXL 2019/2 (Sheldrick, 2015)'
_computing_structure_solution 'SHELXT  (Sheldrick, 2015)'
_diffrn_ambient_temperature 273.00
_diffrn_measured_fraction_theta_full 0.995
_diffrn_measured_fraction_theta_max 0.995
_diffrn_measurement_device 'three-circle diffractometer'
_diffrn_measurement_device_type 'CCD area detector'
_diffrn_measurement_method 'phi and omega scans'
_diffrn_radiation_monochromator graphite
_diffrn_radiation_type MoK\a
_diffrn_radiation_wavelength 0.71073
_diffrn_reflns_av_R_equivalents 0.0712
_diffrn_reflns_av_unetI/netI 0.0295
_diffrn_reflns_Laue_measured_fraction_full 0.995
_diffrn_reflns_Laue_measured_fraction_max 0.995
_diffrn_reflns_limit_h_max 18
_diffrn_reflns_limit_h_min -16
_diffrn_reflns_limit_k_max 12
_diffrn_reflns_limit_k_min -18
_diffrn_reflns_limit_l_max 18
_diffrn_reflns_limit_l_min -17
_diffrn_reflns_number 10993
_diffrn_reflns_point_group_measured_fraction_full 0.995
_diffrn_reflns_point_group_measured_fraction_max 0.995
_diffrn_reflns_theta_full 25.242
_diffrn_reflns_theta_max 26.378
_diffrn_reflns_theta_min 3.121
_exptl_absorpt_coefficient_mu 8.448
_exptl_absorpt_correction_T_max 0.1495
_exptl_absorpt_correction_T_min 0.0227
_exptl_absorpt_correction_type multi-scan
_exptl_absorpt_process_details
;
SADABS-2016/2 (Bruker,2016/2) was used for absorption correction.
wR2(int) was 0.1764 before and 0.0744 after correction.
The Ratio of minimum to maximum transmission is 0.1518.
The \l/2 correction factor is Not present.
;
_exptl_crystal_colour colourless
_exptl_crystal_colour_primary colourless
_exptl_crystal_density_diffrn 3.091
_exptl_crystal_description block
_exptl_crystal_F_000 2592
_exptl_crystal_size_max 0.15
_exptl_crystal_size_mid 0.13
_exptl_crystal_size_min 0.12
_refine_diff_density_max 0.600
_refine_diff_density_min -0.623
_refine_diff_density_rms 0.080
_refine_ls_extinction_coef 0.0025(2)
_refine_ls_extinction_expression Fc^*^=kFc[1+0.001xFc^2^\l^3^/sin(2\q)]^-1/4^
_refine_ls_extinction_method 'SHELXL-2019/2 (Sheldrick 2019)'
_refine_ls_goodness_of_fit_ref 1.075
_refine_ls_hydrogen_treatment constr
_refine_ls_matrix_type full
_refine_ls_number_parameters 72
_refine_ls_number_reflns 1066
_refine_ls_number_restraints 2
_refine_ls_restrained_S_all 1.075
_refine_ls_R_factor_all 0.0419
_refine_ls_R_factor_gt 0.0323
_refine_ls_shift/su_max 0.000
_refine_ls_shift/su_mean 0.000
_refine_ls_structure_factor_coef Fsqd
_refine_ls_weighting_details 'w=1/[\s^2^(Fo^2^)+(0.0148P)^2^+7.9786P] where P=(Fo^2^+2Fc^2^)/3'
_refine_ls_weighting_scheme calc
_refine_ls_wR_factor_gt 0.0655
_refine_ls_wR_factor_ref 0.0710
_reflns_Friedel_coverage 0.000
_reflns_number_gt 900
_reflns_number_total 1066
_reflns_threshold_expression 'I > 2\s(I)'
_cod_data_source_file d3dt01366a2.cif
_cod_data_source_block 1
_cod_original_cell_volume 3109.64(19)
_cod_database_code 7713290
_shelx_shelxl_version_number 2019/2
_shelx_space_group_comment
;
The symmetry employed for this shelxl refinement is uniquely defined
by the following loop, which should always be used as a source of
symmetry information in preference to the above space-group names.
They are only intended as comments.
;
_shelx_estimated_absorpt_t_max 0.430
_shelx_estimated_absorpt_t_min 0.364
_olex2_refinement_description
;
1. Twinned data refinement
 Scales: 1(10)
 0(10)
2. Fixed Uiso
 At 1.2 times of:
  All C(H,H) groups
 At 1.5 times of:
  All C(H,H,H) groups
3. Restrained distances
 Ag2A-N1 \\sim Ag2-N1
 with sigma of 0.02
 I1-Ag2 \\sim I1A-Ag2A
 with sigma of 0.02
4. Others
 Sof(I1A)=1-FVAR(1)
 Sof(I1)=FVAR(1)
 Sof(Ag2A)=0.33333*(1-FVAR(3))
 Sof(Ag2)=0.33333*FVAR(3)
 Fixed Sof: Ag1(0.33333) H3A(0.33333) H3B(0.33333) H3C(0.33333)
5.a Secondary CH2 refined with riding coordinates:
 C1(H1A,H1B), C2(H2A,H2B)
5.b Idealised Me refined as rotating group:
 C3(H3A,H3B,H3C)
;
_olex2_submission_special_instructions 'No special instructions were received'

loop_
_space_group_symop_operation_xyz
'x, y, z'
'-x+1/2, -y, z+1/2'
'-x, y+1/2, -z+1/2'
'x+1/2, -y+1/2, -z'
'z, x, y'
'z+1/2, -x+1/2, -y'
'-z+1/2, -x, y+1/2'
'-z, x+1/2, -y+1/2'
'y, z, x'
'-y, z+1/2, -x+1/2'
'y+1/2, -z+1/2, -x'
'-y+1/2, -z, x+1/2'
'-x, -y, -z'
'x-1/2, y, -z-1/2'
'x, -y-1/2, z-1/2'
'-x-1/2, y-1/2, z'
'-z, -x, -y'
'-z-1/2, x-1/2, y'
'z-1/2, x, -y-1/2'
'z, -x-1/2, y-1/2'
'-y, -z, -x'
'y, -z-1/2, x-1/2'
'-y-1/2, z-1/2, x'
'y-1/2, z, -x-1/2'

loop_
_atom_site_label
_atom_site_type_symbol
_atom_site_fract_x
_atom_site_fract_y
_atom_site_fract_z
_atom_site_U_iso_or_equiv
_atom_site_adp_type
_atom_site_occupancy
_atom_site_site_symmetry_order
_atom_site_calc_flag
_atom_site_refinement_flags_posn
_atom_site_refinement_flags_adp
_atom_site_refinement_flags_occupancy
_atom_site_disorder_assembly
_atom_site_disorder_group
Ag1 Ag 0.42418(11) 0.4875(3) -0.06071(14) 0.1023(7) Uani 0.3333 1 d . . P . .
Ag2 Ag 0.3973(4) 0.6027(4) 0.1027(4) 0.078(6) Uani 0.41(7) 3 d DS T P . 1
I1 I 0.25790(17) 0.47197(5) 0.03234(5) 0.0496(4) Uani 0.646(6) 1 d D . P . 1
N1 N 0.3007(3) 0.6993(3) 0.1993(3) 0.0519(17) Uani 1 3 d DS T P . .
N2 N 0.1999(2) 0.8001(2) 0.3001(2) 0.0384(13) Uani 1 3 d S T P . .
C1 C 0.2818(4) 0.6535(4) 0.2865(4) 0.0570(13) Uani 1 1 d . . . . .
H1A H 0.339208 0.637096 0.315721 0.068 Uiso 1 1 calc R U . . .
H1B H 0.247868 0.597481 0.275113 0.068 Uiso 1 1 calc R U . . .
C2 C 0.2267(3) 0.7149(3) 0.3505(3) 0.0488(11) Uani 1 1 d . . . . .
H2A H 0.172292 0.682904 0.371344 0.059 Uiso 1 1 calc R U . . .
H2B H 0.263237 0.730702 0.403756 0.059 Uiso 1 1 calc R U . . .
C3 C 0.1409(3) 0.8591(3) 0.3591(3) 0.062(2) Uani 1 3 d S T P . .
H3A H 0.084205 0.828102 0.371408 0.092 Uiso 0.3333 1 calc R U P . .
H3B H 0.128592 0.915795 0.328102 0.092 Uiso 0.3333 1 calc R U P . .
H3C H 0.171898 0.871408 0.415795 0.092 Uiso 0.3333 1 calc R U P . .
I1A I 0.3065(4) 0.47646(10) 0.02499(12) 0.0593(9) Uani 0.354(6) 1 d D . P . 2
Ag2A Ag 0.4193(9) 0.6194(9) 0.1137(7) 0.055(2) Uani 0.20(2) 1 d D . P . 2

loop_
_atom_site_aniso_label
_atom_site_aniso_U_11
_atom_site_aniso_U_22
_atom_site_aniso_U_33
_atom_site_aniso_U_23
_atom_site_aniso_U_13
_atom_site_aniso_U_12
Ag1 0.0551(9) 0.1849(16) 0.0669(11) -0.0532(11) -0.0004(7) 0.0154(12)
Ag2 0.078(6) 0.078(6) 0.078(6) -0.021(3) 0.021(3) 0.021(3)
I1 0.0511(9) 0.0467(3) 0.0510(4) 0.0004(2) 0.0002(3) -0.0002(3)
N1 0.0519(17) 0.0519(17) 0.0519(17) -0.0029(18) 0.0029(18) 0.0029(18)
N2 0.0384(13) 0.0384(13) 0.0384(13) 0.0007(15) -0.0007(15) -0.0007(15)
C1 0.054(3) 0.048(3) 0.069(3) 0.012(2) -0.002(2) 0.010(2)
C2 0.049(3) 0.051(3) 0.046(3) 0.016(2) -0.001(2) 0.001(2)
C3 0.062(2) 0.062(2) 0.062(2) -0.008(2) 0.008(2) 0.008(2)
I1A 0.075(2) 0.0481(6) 0.0550(7) -0.0022(5) -0.0066(8) 0.0011(7)
Ag2A 0.067(2) 0.053(3) 0.044(3) -0.001(3) 0.001(3) 0.009(3)

loop_
_atom_type_symbol
_atom_type_description
_atom_type_scat_dispersion_real
_atom_type_scat_dispersion_imag
_atom_type_scat_source
C C 0.0033 0.0016 'International Tables Vol C Tables 4.2.6.8 and 6.1.1.4'
H H 0.0000 0.0000 'International Tables Vol C Tables 4.2.6.8 and 6.1.1.4'
Ag Ag -0.8971 1.1015 'International Tables Vol C Tables 4.2.6.8 and 6.1.1.4'
I I -0.4742 1.8119 'International Tables Vol C Tables 4.2.6.8 and 6.1.1.4'
N N 0.0061 0.0033 'International Tables Vol C Tables 4.2.6.8 and 6.1.1.4'

loop_
_geom_angle_atom_site_label_1
_geom_angle_atom_site_label_2
_geom_angle_atom_site_label_3
_geom_angle
_geom_angle_site_symmetry_1
_geom_angle_site_symmetry_3
_geom_angle_publ_flag
Ag1 Ag1 Ag1 119.902(15) 22_565 19_656 ?
Ag1 Ag1 Ag1 30.012(2) 10_655 13_665 ?
Ag1 Ag1 Ag1 90.0 22_565 10_655 ?
Ag1 Ag1 Ag1 30.012(2) 7_564 13_665 ?
Ag1 Ag1 Ag1 90.0 19_656 7_564 ?
Ag1 Ag1 Ag1 59.987(2) 22_565 13_665 ?
Ag1 Ag1 Ag1 30.048(8) 19_656 10_655 ?
Ag1 Ag1 Ag1 30.048(8) 22_565 7_564 ?
Ag1 Ag1 Ag1 60.0 7_564 10_655 ?
Ag1 Ag1 Ag1 59.987(2) 19_656 13_665 ?
Ag1 Ag1 Ag2 61.85(12) 13_665 . ?
Ag1 Ag1 Ag2 65.14(9) 7_564 . ?
Ag1 Ag1 Ag2 77.56(13) 19_656 . ?
Ag1 Ag1 Ag2 65.14(9) 10_655 . ?
Ag1 Ag1 Ag2 77.57(13) 22_565 . ?
Ag1 Ag1 I1 76.50(15) 22_565 22_565 ?
Ag1 Ag1 I1 127.7(2) 19_656 22_565 ?
Ag1 Ag1 I1 92.16(16) 10_655 . ?
Ag1 Ag1 I1 127.75(4) 10_655 22_565 ?
Ag1 Ag1 I1 73.62(14) 19_656 . ?
Ag1 Ag1 I1 97.15(15) 7_564 22_565 ?
Ag1 Ag1 I1 134.3(2) 22_565 . ?
Ag1 Ag1 I1 127.16(5) 7_564 . ?
Ag1 Ag1 I1A 132.0(2) 22_565 . ?
Ag1 Ag1 I1A 68.71(16) 19_656 . ?
Ag1 Ag1 I1A 71.72(17) 22_565 22_565 ?
Ag1 Ag1 I1A 125.4(2) 19_656 22_565 ?
Ag1 Ag1 Ag2A 69.4(2) 10_655 13_665 ?
Ag1 Ag1 Ag2A 73.7(4) 7_564 13_665 ?
Ag1 Ag1 Ag2A 73.5(4) 10_655 10_655 ?
Ag1 Ag1 Ag2A 67.7(3) 13_665 13_665 ?
Ag1 Ag1 Ag2A 81.4(3) 22_565 13_665 ?
Ag1 Ag1 Ag2A 74.2(2) 19_656 13_665 ?
Ag1 Ag1 Ag2A 68.6(2) 7_564 10_655 ?
Ag1 Ag1 Ag2A 76.9(2) 22_565 10_655 ?
Ag1 Ag1 Ag2A 84.9(3) 19_656 10_655 ?
I1 Ag1 Ag1 114.42(10) 22_565 13_665 ?
I1 Ag1 Ag1 112.46(11) . 13_665 ?
I1 Ag1 Ag2 150.80(16) 22_565 . ?
I1 Ag1 Ag2 62.37(9) . . ?
I1 Ag1 I1 132.83(7) 22_565 . ?
I1 Ag1 Ag2A 60.3(2) . 10_655 ?
I1 Ag1 Ag2A 141.1(3) . 13_665 ?
I1 Ag1 Ag2A 145.5(3) 22_565 10_655 ?
I1 Ag1 Ag2A 58.82(19) 22_565 13_665 ?
I1A Ag1 Ag1 122.10(8) 22_565 10_655 ?
I1A Ag1 Ag1 85.72(18) . 10_655 ?
I1A Ag1 Ag1 105.65(13) . 13_665 ?
I1A Ag1 Ag1 90.89(18) 22_565 7_564 ?
I1A Ag1 Ag1 107.65(13) 22_565 13_665 ?
I1A Ag1 Ag1 121.43(9) . 7_564 ?
I1A Ag1 I1 6.78(7) 22_565 22_565 ?
I1A Ag1 I1 139.52(12) . 22_565 ?
I1A Ag1 I1A 146.26(18) 22_565 . ?
I1A Ag1 Ag2A 56.06(19) . 10_655 ?
I1A Ag1 Ag2A 54.03(19) 22_565 13_665 ?
I1A Ag1 Ag2A 144.4(3) 22_565 10_655 ?
I1A Ag1 Ag2A 139.3(3) . 13_665 ?
Ag2A Ag1 Ag1 68.9(3) 10_655 13_665 ?
Ag2A Ag1 Ag2A 136.6(6) 10_655 13_665 ?
Ag1 Ag2 Ag1 27.91(9) 7_564 22_565 ?
Ag1 Ag2 Ag1 57.7(2) 10_655 22_565 ?
Ag1 Ag2 Ag1 27.91(9) . 22_565 ?
Ag1 Ag2 Ag1 49.03(17) 13_665 22_565 ?
Ag1 Ag2 Ag1 49.72(17) 7_564 . ?
Ag1 Ag2 Ag1 27.91(9) 10_655 19_656 ?
Ag1 Ag2 Ag1 57.7(2) 7_564 19_656 ?
Ag1 Ag2 Ag1 49.72(17) 10_655 7_564 ?
Ag1 Ag2 Ag1 27.91(9) . 19_656 ?
Ag1 Ag2 Ag1 27.91(9) 10_655 13_665 ?
Ag1 Ag2 Ag1 49.72(17) 10_655 . ?
Ag1 Ag2 Ag1 49.03(17) 13_665 19_656 ?
Ag1 Ag2 Ag1 49.03(17) 19_656 22_565 ?
Ag1 Ag2 Ag1 57.7(2) . 13_665 ?
Ag1 Ag2 Ag1 27.91(9) 7_564 13_665 ?
Ag1 Ag2 I1 79.9(2) . 7_564 ?
Ag1 Ag2 I1 56.28(13) 10_655 10_655 ?
Ag1 Ag2 I1 56.28(13) . . ?
Ag1 Ag2 I1 105.8(3) . 10_655 ?
Ag1 Ag2 I1 105.8(3) 7_564 . ?
Ag1 Ag2 I1 56.28(13) 7_564 7_564 ?
Ag1 Ag2 I1 105.8(3) 10_655 7_564 ?
Ag1 Ag2 I1 79.9(2) 7_564 10_655 ?
Ag1 Ag2 I1 79.9(2) 10_655 . ?
I1 Ag2 Ag1 82.5(2) 7_564 13_665 ?
I1 Ag2 Ag1 55.07(12) . 19_656 ?
I1 Ag2 Ag1 104.1(3) . 13_665 ?
I1 Ag2 Ag1 55.07(12) 10_655 13_665 ?
I1 Ag2 Ag1 82.5(2) . 22_565 ?
I1 Ag2 Ag1 55.07(12) 7_564 22_565 ?
I1 Ag2 Ag1 82.5(2) 10_655 19_656 ?
I1 Ag2 Ag1 104.1(3) 10_655 22_565 ?
I1 Ag2 Ag1 104.1(3) 7_564 19_656 ?
I1 Ag2 I1 117.01(12) 10_655 7_564 ?
I1 Ag2 I1 117.01(12) 7_564 . ?
I1 Ag2 I1 117.01(12) 10_655 . ?
N1 Ag2 Ag1 151.37(10) . 22_565 ?
N1 Ag2 Ag1 150.96(10) . . ?
N1 Ag2 Ag1 150.96(10) . 7_564 ?
N1 Ag2 Ag1 150.96(10) . 10_655 ?
N1 Ag2 Ag1 151.37(10) . 13_665 ?
N1 Ag2 Ag1 151.37(10) . 19_656 ?
N1 Ag2 I1 100.1(2) . 10_655 ?
N1 Ag2 I1 100.1(2) . 7_564 ?
N1 Ag2 I1 100.1(2) . . ?
Ag1 I1 Ag1 29.89(5) 19_656 . ?
Ag1 I1 Ag2 62.7(2) 19_656 . ?
Ag1 I1 Ag2 61.3(2) . . ?
C1 N1 Ag2 110.3(3) 7_564 . ?
C1 N1 Ag2 110.3(3) . . ?
C1 N1 Ag2 110.3(3) 10_655 . ?
C1 N1 C1 108.6(3) 10_655 7_564 ?
C1 N1 C1 108.6(3) 7_564 . ?
C1 N1 C1 108.6(3) 10_655 . ?
C1 N1 Ag2A 100.9(5) . 7_564 ?
C1 N1 Ag2A 118.3(5) 10_655 7_564 ?
C1 N1 Ag2A 100.9(5) 10_655 . ?
C1 N1 Ag2A 111.2(4) 7_564 7_564 ?
C1 N1 Ag2A 118.3(5) . 10_655 ?
C1 N1 Ag2A 118.3(5) 7_564 . ?
C1 N1 Ag2A 111.2(4) 10_655 10_655 ?
C1 N1 Ag2A 111.2(4) . . ?
C1 N1 Ag2A 100.9(5) 7_564 10_655 ?
Ag2A N1 Ag2A 17.7(7) . 10_655 ?
Ag2A N1 Ag2A 17.7(7) . 7_564 ?
Ag2A N1 Ag2A 17.7(7) 10_655 7_564 ?
C2 N2 C2 108.6(3) . 10_655 ?
C2 N2 C2 108.6(3) 7_564 . ?
C2 N2 C2 108.6(3) 7_564 10_655 ?
C3 N2 C2 110.3(3) . . ?
C3 N2 C2 110.3(3) . 7_564 ?
C3 N2 C2 110.3(3) . 10_655 ?
N1 C1 H1A 109.4 . . ?
N1 C1 H1B 109.4 . . ?
N1 C1 C2 111.3(4) . . ?
H1A C1 H1B 108.0 . . ?
C2 C1 H1A 109.4 . . ?
C2 C1 H1B 109.4 . . ?
N2 C2 C1 109.0(4) . . ?
N2 C2 H2A 109.9 . . ?
N2 C2 H2B 109.9 . . ?
C1 C2 H2A 109.9 . . ?
C1 C2 H2B 109.9 . . ?
H2A C2 H2B 108.3 . . ?
N2 C3 H3A 109.5 . . ?
N2 C3 H3B 109.5 . . ?
N2 C3 H3C 109.5 . . ?
H3A C3 H3B 109.5 . . ?
H3A C3 H3C 109.5 . . ?
H3B C3 H3C 109.5 . . ?
Ag1 I1A Ag1 19.01(9) . 22_565 ?
Ag1 I1A Ag1 49.29(15) 19_656 22_565 ?
Ag1 I1A Ag1 21.76(10) 19_656 10_655 ?
Ag1 I1A Ag1 52.94(11) 10_655 22_565 ?
Ag1 I1A Ag1 51.74(15) . 10_655 ?
Ag1 I1A Ag1 39.57(12) 19_656 . ?
Ag1 I1A Ag2A 85.3(4) 19_656 10_655 ?
Ag1 I1A Ag2A 76.9(3) . 10_655 ?
Ag1 I1A Ag2A 80.2(3) 19_656 7_564 ?
Ag1 I1A Ag2A 77.3(2) 19_656 . ?
Ag1 I1A Ag2A 84.0(4) . 7_564 ?
Ag1 I1A Ag2A 75.8(2) . . ?
Ag2A I1A Ag1 60.1(2) 7_564 10_655 ?
Ag2A I1A Ag1 68.6(4) 10_655 10_655 ?
Ag2A I1A Ag1 59.06(19) . 10_655 ?
Ag2A I1A Ag2A 17.9(8) 7_564 10_655 ?
Ag2A I1A Ag2A 9.8(5) 7_564 . ?
Ag2A I1A Ag2A 11.1(5) 10_655 . ?
Ag1 Ag2A Ag1 49.16(13) 13_665 22_565 ?
Ag1 Ag2A Ag1 26.32(10) 22_565 . ?
Ag1 Ag2A Ag1 46.92(17) 10_655 . ?
Ag1 Ag2A Ag1 55.83(17) 7_564 19_656 ?
Ag1 Ag2A Ag1 47.48(16) 13_665 19_656 ?
Ag1 Ag2A Ag1 46.29(16) 22_565 19_656 ?
Ag1 Ag2A Ag1 49.96(13) 7_564 10_655 ?
Ag1 Ag2A Ag1 56.14(16) 10_655 22_565 ?
Ag1 Ag2A Ag1 28.00(8) 13_665 10_655 ?
Ag1 Ag2A Ag1 26.23(10) 10_655 19_656 ?
Ag1 Ag2A Ag1 27.71(8) 7_564 22_565 ?
Ag1 Ag2A Ag1 48.02(16) 7_564 . ?
Ag1 Ag2A Ag1 28.98(8) 7_564 13_665 ?
Ag1 Ag2A Ag1 25.75(10) . 19_656 ?
Ag1 Ag2A Ag1 55.93(17) 13_665 . ?
Ag1 Ag2A I1A 87.8(4) 7_564 . ?
Ag1 Ag2A I1A 86.6(4) 13_665 . ?
N1 Ag2A Ag1 163.4(5) . 7_564 ?
N1 Ag2A Ag1 146.0(5) . 22_565 ?
N1 Ag2A Ag1 146.5(5) . 10_655 ?
N1 Ag2A Ag1 135.6(6) . . ?
N1 Ag2A Ag1 164.7(4) . 13_665 ?
N1 Ag2A Ag1 136.4(7) . 19_656 ?
N1 Ag2A I1A 99.6(5) . . ?
I1A Ag2A Ag1 66.5(3) 7_564 . ?
I1A Ag2A Ag1 89.1(3) 7_564 19_656 ?
I1A Ag2A Ag1 40.3(2) . . ?
I1A Ag2A Ag1 91.5(3) 10_655 . ?
I1A Ag2A Ag1 75.7(3) 7_564 13_665 ?
I1A Ag2A Ag1 69.6(3) 10_655 19_656 ?
I1A Ag2A Ag1 39.3(2) . 19_656 ?
I1A Ag2A Ag1 63.6(3) . 10_655 ?
I1A Ag2A Ag1 73.8(3) 10_655 7_564 ?
I1A Ag2A Ag1 44.7(2) 10_655 10_655 ?
I1A Ag2A Ag1 45.8(2) 10_655 13_665 ?
I1A Ag2A Ag1 95.0(3) 7_564 10_655 ?
I1A Ag2A Ag1 47.0(2) 7_564 7_564 ?
I1A Ag2A N1 119.0(4) 10_655 . ?
I1A Ag2A N1 116.8(4) 7_564 . ?
I1A Ag2A I1A 117.0(5) 10_655 7_564 ?
I1A Ag2A I1A 99.4(5) 10_655 . ?
I1A Ag2A I1A 98.0(4) 7_564 . ?
Ag2A Ag2A Ag1 56.0(2) 7_564 19_656 ?
Ag2A Ag2A Ag1 69.6(6) 7_564 10_655 ?
Ag2A Ag2A Ag1 111.8(3) 7_564 7_564 ?
Ag2A Ag2A Ag1 97.6(6) 7_564 13_665 ?
Ag2A Ag2A Ag1 71.0(5) 10_655 19_656 ?
Ag2A Ag2A Ag1 97.2(6) 10_655 10_655 ?
Ag2A Ag2A Ag1 111.5(3) 10_655 13_665 ?
Ag2A Ag2A Ag1 55.6(2) 10_655 . ?
Ag2A Ag2A Ag1 69.3(5) 7_564 . ?
Ag2A Ag2A Ag1 96.1(6) 10_655 7_564 ?
Ag2A Ag2A N1 81.2(4) 10_655 . ?
Ag2A Ag2A N1 81.2(4) 7_564 . ?
Ag2A Ag2A I1A 38.6(8) 10_655 . ?
Ag2A Ag2A I1A 32.4(7) 7_564 . ?
Ag2A Ag2A I1A 76.7(11) 10_655 7_564 ?
Ag2A Ag2A I1A 130.3(10) 7_564 7_564 ?
Ag2A Ag2A I1A 85.4(12) 7_564 10_655 ?
Ag2A Ag2A I1A 137.8(10) 10_655 10_655 ?
Ag2A Ag2A Ag2A 59.997(5) 10_655 7_564 ?

loop_
_geom_bond_atom_site_label_1
_geom_bond_atom_site_label_2
_geom_bond_distance
_geom_bond_site_symmetry_2
_geom_bond_publ_flag
Ag1 Ag1 1.4299(14) 22_565 ?
Ag1 Ag1 2.475(2) 10_655 ?
Ag1 Ag1 1.4299(14) 19_656 ?
Ag1 Ag1 2.475(2) 7_564 ?
Ag1 Ag1 2.859(3) 13_665 ?
Ag1 Ag2 2.944(9) . ?
Ag1 I1 2.753(3) 22_565 ?
Ag1 I1 2.790(3) . ?
Ag1 I1A 2.131(6) . ?
Ag1 I1A 2.091(6) 22_565 ?
Ag1 Ag2A 2.874(8) 13_665 ?
Ag1 Ag2A 2.839(8) 10_655 ?
Ag2 I1 2.972(3) 10_655 ?
Ag2 I1 2.972(3) . ?
Ag2 I1 2.972(3) 7_564 ?
Ag2 N1 2.442(13) . ?
N1 C1 1.465(6) 10_655 ?
N1 C1 1.465(6) 7_564 ?
N1 C1 1.465(6) . ?
N1 Ag2A 2.432(10) 7_564 ?
N1 Ag2A 2.432(10) . ?
N1 Ag2A 2.432(10) 10_655 ?
N2 C2 1.497(5) 7_564 ?
N2 C2 1.497(5) 10_655 ?
N2 C2 1.497(5) . ?
N2 C3 1.491(10) . ?
C1 H1A 0.9700 . ?
C1 H1B 0.9700 . ?
C1 C2 1.525(7) . ?
C2 H2A 0.9700 . ?
C2 H2B 0.9700 . ?
C3 H3A 0.9600 . ?
C3 H3B 0.9600 . ?
C3 H3C 0.9600 . ?
I1A Ag2A 2.957(18) . ?
I1A Ag2A 2.360(9) 7_564 ?
I1A Ag2A 2.418(10) 10_655 ?
Ag2A Ag2A 0.75(3) 10_655 ?
Ag2A Ag2A 0.75(3) 7_564 ?

loop_
_geom_torsion_atom_site_label_1
_geom_torsion_atom_site_label_2
_geom_torsion_atom_site_label_3
_geom_torsion_atom_site_label_4
_geom_torsion
_geom_torsion_site_symmetry_1
_geom_torsion_site_symmetry_2
_geom_torsion_site_symmetry_3
_geom_torsion_site_symmetry_4
_geom_torsion_publ_flag
Ag2 N1 C1 C2 176.4(3) . . . . ?
N1 C1 C2 N2 6.2(5) . . . . ?
C1 N1 C1 C2 -62.6(5) 7_564 . . . ?
C1 N1 C1 C2 55.3(5) 10_655 . . . ?
C2 N2 C2 C1 55.5(5) 7_564 . . . ?
C2 N2 C2 C1 -62.5(4) 10_655 . . . ?
C3 N2 C2 C1 176.5(3) . . . . ?
Ag2A N1 C1 C2 165.5(5) . . . . ?
Ag2A N1 C1 C2 -179.6(4) 7_564 . . . ?
Ag2A N1 C1 C2 -176.7(5) 10_655 . . . ?

loop_
_twin_individual_id
_twin_individual_mass_fraction_refined
1 1(10)
2 0(10)
